data_7702707
loop_
_publ_author_name
'Croxtall, Ben'
'Fawcett, John'
'Hope, Eric G.'
'Stuart, Alison M.'

_publ_section_title
;
 Synthesis and coordination chemistry of ortho-perfluoroalkyl-derivatised
 triarylphosphines
;
_journal_issue 4
_journal_name_full 'Journal of the Chemical Society, Dalton Transactions'
_journal_page_first 491
_journal_paper_doi 10.1039/b107390g
_journal_year 2002
_chemical_formula_sum 'C39 H28 Cl F6 O P2 Rh'
_chemical_formula_weight 826.91
_space_group_IT_number 14
_space_group_name_Hall '-P 2yn'
_space_group_name_H-M_alt 'P 1 21/n 1'
_symmetry_cell_setting monoclinic
_symmetry_space_group_name_H-M 'P 1 21/n 1'
_atom_sites_solution_hydrogens geom
_atom_sites_solution_primary direct
_atom_sites_solution_secondary difmap
_audit_creation_method SHELXL-97
_cell_angle_alpha 90.00
_cell_angle_beta 101.000(2)
_cell_angle_gamma 90.00
_cell_formula_units_Z 2
_cell_length_a 11.4686(11)
_cell_length_b 11.1852(11)
_cell_length_c 13.8374(14)
_cell_measurement_reflns_used 310
_cell_measurement_temperature 180(2)
_cell_measurement_theta_max 11.02
_cell_measurement_theta_min 2.44
_cell_volume 1742.4(3)
_computing_cell_refinement 'Bruker SMART'
_computing_data_collection 'Bruker SMART'
_computing_data_reduction 'Bruker SMART'
_computing_molecular_graphics 'Bruker SHELXTL'
_computing_publication_material 'Bruker SHELXTL'
_computing_structure_refinement 'SHELXL-97 (Sheldrick, 1997)'
_computing_structure_solution 'SHELXS-97 (Sheldrick, 1990)'
_diffrn_ambient_temperature 180(2)
_diffrn_detector_area_resol_mean 0.7
_diffrn_measured_fraction_theta_full 0.997
_diffrn_measured_fraction_theta_max 0.997
_diffrn_measurement_device_type 'CCD area detector''
_diffrn_measurement_method 'omega scan'
_diffrn_radiation_monochromator graphite
_diffrn_radiation_source 'fine-focus sealed tube'
_diffrn_radiation_type MoK\a
_diffrn_radiation_wavelength 0.71073
_diffrn_reflns_av_R_equivalents 0.0505
_diffrn_reflns_av_sigmaI/netI 0.0386
_diffrn_reflns_limit_h_max 11
_diffrn_reflns_limit_h_min -14
_diffrn_reflns_limit_k_max 13
_diffrn_reflns_limit_k_min -10
_diffrn_reflns_limit_l_max 17
_diffrn_reflns_limit_l_min -16
_diffrn_reflns_number 9685
_diffrn_reflns_theta_full 26.00
_diffrn_reflns_theta_max 26.00
_diffrn_reflns_theta_min 2.12
_diffrn_standards_decay_% <1
_exptl_absorpt_coefficient_mu 0.723
_exptl_absorpt_correction_T_max 0.93
_exptl_absorpt_correction_T_min 0.83
_exptl_absorpt_correction_type empirical
_exptl_absorpt_process_details
;
SADABS
;
_exptl_crystal_colour yellow
_exptl_crystal_density_diffrn 1.576
_exptl_crystal_density_method 'not measured'
_exptl_crystal_description block
_exptl_crystal_F_000 832
_exptl_crystal_size_max 0.35
_exptl_crystal_size_mid 0.31
_exptl_crystal_size_min 0.14
_refine_diff_density_max 0.366
_refine_diff_density_min -0.524
_refine_diff_density_rms 0.071
_refine_ls_extinction_method none
_refine_ls_goodness_of_fit_ref 1.058
_refine_ls_hydrogen_treatment mixed
_refine_ls_matrix_type full
_refine_ls_number_parameters 241
_refine_ls_number_reflns 3402
_refine_ls_number_restraints 0
_refine_ls_restrained_S_all 1.058
_refine_ls_R_factor_all 0.0336
_refine_ls_R_factor_gt 0.0302
_refine_ls_shift/su_max 0.009
_refine_ls_shift/su_mean 0.002
_refine_ls_structure_factor_coef Fsqd
_refine_ls_weighting_details 'calc w=1/[\s^2^(Fo^2^)+(0.0372P)^2^+0.2575P] where P=(Fo^2^+2Fc^2^)/3'
_refine_ls_weighting_scheme calc
_refine_ls_wR_factor_gt 0.0720
_refine_ls_wR_factor_ref 0.0736
_reflns_number_gt 3045
_reflns_number_total 3402
_reflns_threshold_expression >2sigma(I)
_cod_data_source_file b107390g.txt
_cod_data_source_block 4
_cod_original_sg_symbol_H-M P2(1)/n
_cod_database_code 7702707

loop_
_symmetry_equiv_pos_as_xyz
'x, y, z'
'-x+1/2, y+1/2, -z+1/2'
'-x, -y, -z'
'x-1/2, -y-1/2, z-1/2'

loop_
_atom_site_label
_atom_site_type_symbol
_atom_site_fract_x
_atom_site_fract_y
_atom_site_fract_z
_atom_site_U_iso_or_equiv
_atom_site_adp_type
_atom_site_occupancy
_atom_site_symmetry_multiplicity
_atom_site_calc_flag
_atom_site_refinement_flags
_atom_site_disorder_assembly
_atom_site_disorder_group
Rh1 Rh 0.5000 0.5000 0.0000 0.02228(9) Uani 1 2 d S . .
Cl1 Cl 0.5678(2) 0.5400(3) 0.17206(17) 0.0328(6) Uani 0.50 1 d P A 1
C1A C 0.5479(6) 0.5280(6) 0.1247(5) 0.0292(15) Uani 0.50 1 d P A 2
O1 O 0.5809(9) 0.5486(10) 0.2070(4) 0.0418(19) Uani 0.50 1 d P A 2
C2A C 0.34292(19) 0.19980(19) -0.02944(15) 0.0324(5) Uani 1 1 d . . .
F1 F 0.31509(14) 0.08682(11) -0.01223(11) 0.0557(4) Uani 1 1 d . . .
F2 F 0.43426(13) 0.19387(15) -0.07538(11) 0.0618(4) Uani 1 1 d . . .
F3 F 0.38511(12) 0.24646(11) 0.05882(9) 0.0455(4) Uani 1 1 d . . .
P1 P 0.30192(5) 0.48799(4) 0.01596(4) 0.02304(13) Uani 1 1 d . A .
C1 C 0.21280(16) 0.38717(18) -0.07539(13) 0.0250(4) Uani 1 1 d . . .
C2 C 0.23934(17) 0.26616(18) -0.08809(14) 0.0267(4) Uani 1 1 d . A .
C3 C 0.16798(18) 0.1985(2) -0.16101(14) 0.0326(5) Uani 1 1 d . . .
H3 H 0.1860 0.1184 -0.1684 0.039 Uiso 1 1 calc R A .
C4 C 0.07110(19) 0.2482(2) -0.22244(15) 0.0373(5) Uani 1 1 d . A .
H4 H 0.0237 0.2019 -0.2703 0.045 Uiso 1 1 calc R . .
C5 C 0.04571(18) 0.3673(2) -0.21183(15) 0.0365(5) Uani 1 1 d . . .
H5 H -0.0186 0.4021 -0.2534 0.044 Uiso 1 1 calc R A .
C6 C 0.11560(17) 0.4352(2) -0.13947(14) 0.0309(5) Uani 1 1 d . A .
H6 H 0.0971 0.5155 -0.1334 0.037 Uiso 1 1 calc R . .
C7 C 0.25558(17) 0.44783(18) 0.13103(14) 0.0252(4) Uani 1 1 d . . .
C8 C 0.17082(18) 0.36092(18) 0.13663(15) 0.0325(5) Uani 1 1 d . A .
H8 H 0.1379 0.3178 0.0805 0.039 Uiso 1 1 calc R . .
C9 C 0.1345(2) 0.3374(2) 0.22475(16) 0.0389(5) Uani 1 1 d . . .
H9 H 0.0770 0.2794 0.2272 0.047 Uiso 1 1 calc R A .
C10 C 0.1830(2) 0.3994(2) 0.30833(16) 0.0417(6) Uani 1 1 d . A .
H10 H 0.1597 0.3827 0.3677 0.050 Uiso 1 1 calc R . .
C11 C 0.2665(2) 0.4867(2) 0.30371(17) 0.0427(6) Uani 1 1 d . . .
H11 H 0.2990 0.5294 0.3601 0.051 Uiso 1 1 calc R A .
C12 C 0.3022(2) 0.51144(19) 0.21626(16) 0.0351(5) Uani 1 1 d . A .
H12 H 0.3580 0.5712 0.2141 0.042 Uiso 1 1 calc R . .
C13 C 0.23195(17) 0.63402(17) -0.01099(14) 0.0261(4) Uani 1 1 d . . .
C14 C 0.13767(18) 0.67228(18) 0.02975(15) 0.0312(5) Uani 1 1 d . A .
H14 H 0.1087 0.6234 0.0742 0.037 Uiso 1 1 calc R . .
C15 C 0.08562(18) 0.7830(2) 0.00506(15) 0.0349(5) Uani 1 1 d . . .
H15 H 0.0232 0.8087 0.0340 0.042 Uiso 1 1 calc R A .
C16 C 0.12631(19) 0.85469(19) -0.06198(16) 0.0373(5) Uani 1 1 d . A .
H16 H 0.0898 0.9278 -0.0799 0.045 Uiso 1 1 calc R . .
C17 C 0.2209(2) 0.8185(2) -0.10263(17) 0.0420(6) Uani 1 1 d . . .
H17 H 0.2489 0.8674 -0.1475 0.050 Uiso 1 1 calc R A .
C18 C 0.2743(2) 0.7094(2) -0.07671(16) 0.0359(5) Uani 1 1 d . A .
H18 H 0.3392 0.6860 -0.1034 0.043 Uiso 1 1 calc R . .

loop_
_atom_site_aniso_label
_atom_site_aniso_U_11
_atom_site_aniso_U_22
_atom_site_aniso_U_33
_atom_site_aniso_U_23
_atom_site_aniso_U_13
_atom_site_aniso_U_12
Rh1 0.01945(14) 0.02503(14) 0.02191(14) 0.00176(8) 0.00279(9) -0.00061(8)
Cl1 0.0295(11) 0.0483(11) 0.0207(18) -0.0024(14) 0.0049(14) -0.0053(8)
C1A 0.024(3) 0.039(3) 0.025(4) 0.000(3) 0.007(3) -0.004(2)
O1 0.038(3) 0.063(3) 0.024(4) -0.008(4) 0.005(3) -0.009(2)
C2A 0.0353(12) 0.0282(11) 0.0332(11) 0.0005(9) 0.0050(9) 0.0013(9)
F1 0.0694(10) 0.0289(7) 0.0592(9) 0.0087(6) -0.0121(8) -0.0083(7)
F2 0.0442(8) 0.0827(11) 0.0624(9) 0.0189(8) 0.0202(7) 0.0286(8)
F3 0.0488(8) 0.0382(7) 0.0403(7) -0.0049(6) -0.0148(6) 0.0089(6)
P1 0.0205(3) 0.0248(3) 0.0237(3) 0.00210(19) 0.0039(2) -0.00062(19)
C1 0.0210(10) 0.0321(11) 0.0223(9) 0.0002(8) 0.0050(8) -0.0022(8)
C2 0.0264(10) 0.0311(11) 0.0238(9) 0.0002(8) 0.0077(8) -0.0014(8)
C3 0.0353(12) 0.0354(12) 0.0280(10) -0.0063(9) 0.0085(9) -0.0030(10)
C4 0.0314(12) 0.0518(14) 0.0284(10) -0.0125(10) 0.0048(9) -0.0037(10)
C5 0.0255(11) 0.0549(14) 0.0273(10) -0.0028(10) 0.0005(9) 0.0047(10)
C6 0.0252(10) 0.0382(13) 0.0292(10) -0.0016(9) 0.0048(8) 0.0039(9)
C7 0.0231(10) 0.0268(10) 0.0259(10) 0.0041(8) 0.0052(8) 0.0017(8)
C8 0.0349(11) 0.0325(12) 0.0310(10) 0.0016(9) 0.0085(9) -0.0029(9)
C9 0.0416(13) 0.0348(12) 0.0437(12) 0.0109(10) 0.0166(11) 0.0000(10)
C10 0.0426(13) 0.0551(15) 0.0300(11) 0.0144(10) 0.0132(10) 0.0134(12)
C11 0.0379(14) 0.0620(17) 0.0269(11) -0.0078(10) 0.0028(10) 0.0046(11)
C12 0.0297(12) 0.0434(14) 0.0318(11) -0.0047(9) 0.0045(9) -0.0030(9)
C13 0.0236(10) 0.0250(10) 0.0284(10) 0.0004(8) 0.0018(8) -0.0001(8)
C14 0.0281(11) 0.0329(11) 0.0334(11) 0.0024(9) 0.0083(9) -0.0013(9)
C15 0.0275(11) 0.0351(12) 0.0415(12) -0.0049(10) 0.0052(10) 0.0037(9)
C16 0.0364(12) 0.0289(11) 0.0446(13) 0.0047(10) 0.0028(10) 0.0049(10)
C17 0.0454(14) 0.0345(13) 0.0485(13) 0.0168(11) 0.0153(11) 0.0060(11)
C18 0.0338(12) 0.0358(12) 0.0409(12) 0.0087(10) 0.0144(10) 0.0055(10)

loop_
_atom_type_symbol
_atom_type_description
_atom_type_scat_dispersion_real
_atom_type_scat_dispersion_imag
_atom_type_scat_source
C C 0.0033 0.0016 'International Tables Vol C Tables 4.2.6.8 and 6.1.1.4'
H H 0.0000 0.0000 'International Tables Vol C Tables 4.2.6.8 and 6.1.1.4'
O O 0.0106 0.0060 'International Tables Vol C Tables 4.2.6.8 and 6.1.1.4'
F F 0.0171 0.0103 'International Tables Vol C Tables 4.2.6.8 and 6.1.1.4'
P P 0.1023 0.0942 'International Tables Vol C Tables 4.2.6.8 and 6.1.1.4'
Cl Cl 0.1484 0.1585 'International Tables Vol C Tables 4.2.6.8 and 6.1.1.4'
Rh Rh -1.1178 0.9187 'International Tables Vol C Tables 4.2.6.8 and 6.1.1.4'

loop_
_geom_angle_atom_site_label_1
_geom_angle_atom_site_label_2
_geom_angle_atom_site_label_3
_geom_angle
_geom_angle_site_symmetry_1
_geom_angle_site_symmetry_3
C1A Rh1 C1A 180.000(1) 3_665 .
C1A Rh1 P1 92.6(2) 3_665 3_665
C1A Rh1 P1 87.4(2) . 3_665
C1A Rh1 P1 87.4(2) 3_665 .
C1A Rh1 P1 92.6(2) . .
P1 Rh1 P1 180.0 3_665 .
C1A Rh1 Cl1 0.6(2) 3_665 3_665
C1A Rh1 Cl1 179.4(2) . 3_665
P1 Rh1 Cl1 93.09(7) 3_665 3_665
P1 Rh1 Cl1 86.91(7) . 3_665
C1A Rh1 Cl1 179.4(2) 3_665 .
C1A Rh1 Cl1 0.6(2) . .
P1 Rh1 Cl1 86.91(7) 3_665 .
P1 Rh1 Cl1 93.09(7) . .
Cl1 Rh1 Cl1 180.00(14) 3_665 .
O1 C1A Rh1 178.6(10) . .
F2 C2A F3 106.09(17) . .
F2 C2A F1 106.00(18) . .
F3 C2A F1 105.35(17) . .
F2 C2A C2 112.43(17) . .
F3 C2A C2 114.44(17) . .
F1 C2A C2 111.89(18) . .
C13 P1 C7 102.01(9) . .
C13 P1 C1 103.99(9) . .
C7 P1 C1 103.35(9) . .
C13 P1 Rh1 109.13(7) . .
C7 P1 Rh1 123.23(6) . .
C1 P1 Rh1 113.10(6) . .
C6 C1 C2 117.26(18) . .
C6 C1 P1 118.06(16) . .
C2 C1 P1 124.61(14) . .
C3 C2 C1 120.10(18) . .
C3 C2 C2A 114.69(19) . .
C1 C2 C2A 125.20(18) . .
C4 C3 C2 121.3(2) . .
C5 C4 C3 119.02(19) . .
C4 C5 C6 120.2(2) . .
C5 C6 C1 122.1(2) . .
C8 C7 C12 118.06(19) . .
C8 C7 P1 122.96(15) . .
C12 C7 P1 118.89(16) . .
C9 C8 C7 120.9(2) . .
C10 C9 C8 120.2(2) . .
C9 C10 C11 119.5(2) . .
C10 C11 C12 120.6(2) . .
C11 C12 C7 120.7(2) . .
C14 C13 C18 118.49(19) . .
C14 C13 P1 122.83(16) . .
C18 C13 P1 118.68(16) . .
C13 C14 C15 120.64(19) . .
C16 C15 C14 120.1(2) . .
C15 C16 C17 120.1(2) . .
C16 C17 C18 119.9(2) . .
C17 C18 C13 120.8(2) . .

loop_
_geom_bond_atom_site_label_1
_geom_bond_atom_site_label_2
_geom_bond_distance
_geom_bond_site_symmetry_2
Rh1 C1A 1.736(6) 3_665
Rh1 C1A 1.736(6) .
Rh1 P1 2.3279(6) 3_665
Rh1 P1 2.3279(6) .
Rh1 Cl1 2.401(2) 3_665
Rh1 Cl1 2.401(2) .
C1A O1 1.153(7) .
C2A F2 1.327(3) .
C2A F3 1.331(2) .
C2A F1 1.336(2) .
C2A C2 1.501(3) .
P1 C13 1.827(2) .
P1 C7 1.8282(19) .
P1 C1 1.8496(19) .
C1 C6 1.393(3) .
C1 C2 1.406(3) .
C2 C3 1.395(3) .
C3 C4 1.380(3) .
C4 C5 1.377(3) .
C5 C6 1.384(3) .
C7 C8 1.387(3) .
C7 C12 1.394(3) .
C8 C9 1.387(3) .
C9 C10 1.372(3) .
C10 C11 1.377(3) .
C11 C12 1.378(3) .
C13 C14 1.379(3) .
C13 C18 1.394(3) .
C14 C15 1.389(3) .
C15 C16 1.373(3) .
C16 C17 1.375(3) .
C17 C18 1.382(3) .
